data_1558388
loop_
_publ_author_name
'Zou, You-Quan'
'Zhou, Quan-Quan'
'Diskin-Posner, Yael'
'Ben-David, Yehoshoa'
'Milstein, David'

_publ_section_title
;
 Synthesis of oxalamides by acceptorless dehydrogenative coupling of
 ethylene glycol and amines and the reverse hydrogenation catalyzed by
 ruthenium
;
_journal_name_full 'Chemical Science'
_journal_paper_doi 10.1039/D0SC02065F
_journal_year 2020
_chemical_formula_moiety 'C25 H39 N2 O3 P Ru'
_chemical_formula_sum 'C25 H39 N2 O3 P Ru'
_chemical_formula_weight 547.62
_space_group_crystal_system monoclinic
_space_group_IT_number 14
_space_group_name_Hall '-P 2ybc'
_space_group_name_H-M_alt 'P 1 21/c 1'
_atom_sites_solution_hydrogens mixed
_audit_creation_method SHELXL-2014/7
_audit_update_record
;
2019-10-07 deposited with the CCDC.	2020-06-22 downloaded from the CCDC.
;
_cell_angle_alpha 90
_cell_angle_beta 100.084(2)
_cell_angle_gamma 90
_cell_formula_units_Z 4
_cell_length_a 9.5765(2)
_cell_length_b 12.9092(3)
_cell_length_c 21.0501(5)
_cell_measurement_reflns_used 53513
_cell_measurement_temperature 100(2)
_cell_measurement_theta_max 34.9710
_cell_measurement_theta_min 1.8200
_cell_volume 2562.12(10)
_computing_cell_refinement 'CrysAlisPro 1.171.40.57a (Rigaku OD, 2019)'
_computing_data_collection 'CrysAlisPro 1.171.40.57a (Rigaku OD, 2019)'
_computing_data_reduction 'CrysAlisPro 1.171.40.57a (Rigaku OD, 2019)'
_computing_molecular_graphics 'Olex2 (Dolomanov et al., 2009)'
_computing_publication_material 'Olex2 (Dolomanov et al., 2009)'
_computing_structure_refinement 'SHELXL-2014/7 (Sheldrick, 2014)'
_computing_structure_solution 'ShelXT (Sheldrick, 2015)'
_diffrn_ambient_temperature 100(2)
_diffrn_measured_fraction_theta_full 0.999
_diffrn_measured_fraction_theta_max 0.925
_diffrn_measurement_device_type 'XtaLAB Synergy, Dualflex, Pilatus 300K'
_diffrn_measurement_method '\w scans'
_diffrn_radiation_type MoK\a
_diffrn_radiation_wavelength 0.71073
_diffrn_reflns_av_R_equivalents 0.0549
_diffrn_reflns_av_unetI/netI 0.0302
_diffrn_reflns_Laue_measured_fraction_full 0.999
_diffrn_reflns_Laue_measured_fraction_max 0.925
_diffrn_reflns_limit_h_max 13
_diffrn_reflns_limit_h_min -15
_diffrn_reflns_limit_k_max 20
_diffrn_reflns_limit_k_min -20
_diffrn_reflns_limit_l_max 33
_diffrn_reflns_limit_l_min -33
_diffrn_reflns_number 97956
_diffrn_reflns_point_group_measured_fraction_full 0.999
_diffrn_reflns_point_group_measured_fraction_max 0.925
_diffrn_reflns_theta_full 25.242
_diffrn_reflns_theta_max 35.017
_diffrn_reflns_theta_min 1.859
_exptl_absorpt_coefficient_mu 0.702
_exptl_absorpt_correction_T_max 1.000
_exptl_absorpt_correction_T_min 0.746
_exptl_absorpt_correction_type gaussian
_exptl_absorpt_process_details
;
CrysAlisPro 1.171.40.57a (Rigaku Oxford Diffraction, 2019)
Numerical absorption correction based on gaussian integration over
			a multifaceted crystal model
Empirical absorption correction using spherical harmonics,
 implemented in SCALE3 ABSPACK scaling algorithm.
;
_exptl_crystal_colour 'light yellow'
_exptl_crystal_density_diffrn 1.420
_exptl_crystal_description prism
_exptl_crystal_F_000 1144
_exptl_crystal_size_max 0.374
_exptl_crystal_size_mid 0.070
_exptl_crystal_size_min 0.061
_refine_diff_density_max 1.526
_refine_diff_density_min -1.090
_refine_diff_density_rms 0.103
_refine_ls_extinction_method none
_refine_ls_goodness_of_fit_ref 1.103
_refine_ls_hydrogen_treatment mixed
_refine_ls_matrix_type full
_refine_ls_number_parameters 300
_refine_ls_number_reflns 10440
_refine_ls_number_restraints 0
_refine_ls_restrained_S_all 1.103
_refine_ls_R_factor_all 0.0435
_refine_ls_R_factor_gt 0.0368
_refine_ls_shift/su_max 0.001
_refine_ls_shift/su_mean 0.000
_refine_ls_structure_factor_coef Fsqd
_refine_ls_weighting_details 'w=1/[\s^2^(Fo^2^)+(0.0222P)^2^+4.6792P] where P=(Fo^2^+2Fc^2^)/3'
_refine_ls_weighting_scheme calc
_refine_ls_wR_factor_gt 0.0840
_refine_ls_wR_factor_ref 0.0858
_reflns_Friedel_coverage 0.000
_reflns_number_gt 9135
_reflns_number_total 10440
_reflns_threshold_expression 'I > 2\s(I)'
_cod_data_source_file d0sc02065f2.cif
_cod_data_source_block m2195
_cod_original_sg_symbol_H-M 'P 21/c'
_cod_database_code 1558388
_shelx_shelxl_version_number 2014/7
_shelx_space_group_comment
;
The symmetry employed for this shelxl refinement is uniquely defined
by the following loop, which should always be used as a source of
symmetry information in preference to the above space-group names.
They are only intended as comments.
;
_shelx_estimated_absorpt_t_min 0.779
_shelx_estimated_absorpt_t_max 0.958

loop_
_space_group_symop_operation_xyz
'x, y, z'
'-x, y+1/2, -z+1/2'
'-x, -y, -z'
'x, -y-1/2, z-1/2'

loop_
_atom_site_label
_atom_site_type_symbol
_atom_site_fract_x
_atom_site_fract_y
_atom_site_fract_z
_atom_site_U_iso_or_equiv
_atom_site_adp_type
_atom_site_occupancy
_atom_site_site_symmetry_order
_atom_site_calc_flag
_atom_site_refinement_flags_posn
_atom_site_refinement_flags_adp
_atom_site_refinement_flags_occupancy
_atom_site_disorder_assembly
_atom_site_disorder_group
Ru1 Ru 0.56154(2) 0.67717(2) 0.37442(2) 0.01109(4) Uani 1 1 d . . . . .
H H 0.590(3) 0.790(2) 0.3506(13) 0.024(7) Uiso 1 1 d . . . . .
P1 P 0.73089(5) 0.61781(3) 0.31971(2) 0.01247(8) Uani 1 1 d . . . . .
O1 O 0.31143(16) 0.66800(14) 0.26716(7) 0.0271(3) Uani 1 1 d . . . . .
O2 O 0.53454(13) 0.53270(10) 0.42547(6) 0.0147(2) Uani 1 1 d . . . . .
O3 O 0.29643(14) 0.56815(11) 0.49178(7) 0.0173(2) Uani 1 1 d . . . . .
H3 H 0.3472 0.5283 0.5177 0.026 Uiso 1 1 calc R U . . .
N1 N 0.73815(16) 0.68905(12) 0.44928(7) 0.0141(3) Uani 1 1 d . . . . .
N2 N 0.46863(15) 0.74271(12) 0.45377(7) 0.0133(2) Uani 1 1 d . . . . .
H2 H 0.4494 0.6828 0.4811 0.016 Uiso 1 1 calc R U . . .
C1 C 0.86205(18) 0.57075(14) 0.38967(9) 0.0154(3) Uani 1 1 d . . . . .
H1A H 0.8391 0.4985 0.3998 0.019 Uiso 1 1 calc R U . . .
H1B H 0.9581 0.5713 0.3783 0.019 Uiso 1 1 calc R U . . .
C2 C 0.86080(18) 0.63788(14) 0.44792(9) 0.0146(3) Uani 1 1 d . . . . .
C3 C 0.97509(19) 0.64790(16) 0.49846(9) 0.0186(3) Uani 1 1 d . . . . .
H3A H 1.0622 0.6136 0.4970 0.022 Uiso 1 1 calc R U . . .
C4 C 0.9594(2) 0.70911(17) 0.55112(10) 0.0210(4) Uani 1 1 d . . . . .
H4 H 1.0361 0.7166 0.5861 0.025 Uiso 1 1 calc R U . . .
C5 C 0.8316(2) 0.75934(16) 0.55259(9) 0.0192(3) Uani 1 1 d . . . . .
H5 H 0.8190 0.8000 0.5888 0.023 Uiso 1 1 calc R U . . .
C6 C 0.72275(19) 0.74867(14) 0.49999(9) 0.0157(3) Uani 1 1 d . . . . .
C7 C 0.58348(19) 0.80392(14) 0.49353(9) 0.0171(3) Uani 1 1 d . . . . .
H7A H 0.5598 0.8156 0.5369 0.020 Uiso 1 1 calc R U . . .
H7B H 0.5910 0.8723 0.4732 0.020 Uiso 1 1 calc R U . . .
C8 C 0.8338(2) 0.71773(15) 0.28118(10) 0.0179(3) Uani 1 1 d . . . . .
C9 C 0.9028(2) 0.79198(16) 0.33486(11) 0.0227(4) Uani 1 1 d . . . . .
H9A H 0.8303 0.8181 0.3584 0.034 Uiso 1 1 calc R U . . .
H9B H 0.9462 0.8502 0.3156 0.034 Uiso 1 1 calc R U . . .
H9C H 0.9759 0.7549 0.3647 0.034 Uiso 1 1 calc R U . . .
C10 C 0.9524(2) 0.67293(17) 0.24865(11) 0.0230(4) Uani 1 1 d . . . . .
H10A H 1.0157 0.6302 0.2797 0.034 Uiso 1 1 calc R U . . .
H10B H 1.0066 0.7297 0.2339 0.034 Uiso 1 1 calc R U . . .
H10C H 0.9105 0.6303 0.2117 0.034 Uiso 1 1 calc R U . . .
C11 C 0.7321(2) 0.78177(18) 0.23195(11) 0.0263(4) Uani 1 1 d . . . . .
H11A H 0.6868 0.7366 0.1969 0.039 Uiso 1 1 calc R U . . .
H11B H 0.7853 0.8364 0.2143 0.039 Uiso 1 1 calc R U . . .
H11C H 0.6593 0.8132 0.2532 0.039 Uiso 1 1 calc R U . . .
C12 C 0.7004(2) 0.49982(15) 0.26631(10) 0.0182(3) Uani 1 1 d . . . . .
C13 C 0.8341(2) 0.43568(16) 0.26271(11) 0.0243(4) Uani 1 1 d . . . . .
H13A H 0.9003 0.4772 0.2427 0.036 Uiso 1 1 calc R U . . .
H13B H 0.8076 0.3734 0.2368 0.036 Uiso 1 1 calc R U . . .
H13C H 0.8795 0.4155 0.3063 0.036 Uiso 1 1 calc R U . . .
C14 C 0.6263(2) 0.5305(2) 0.19796(11) 0.0284(4) Uani 1 1 d . . . . .
H14A H 0.5515 0.5811 0.2010 0.043 Uiso 1 1 calc R U . . .
H14B H 0.5844 0.4689 0.1750 0.043 Uiso 1 1 calc R U . . .
H14C H 0.6958 0.5611 0.1744 0.043 Uiso 1 1 calc R U . . .
C15 C 0.5977(2) 0.43016(17) 0.29510(12) 0.0259(4) Uani 1 1 d . . . . .
H15A H 0.6367 0.4161 0.3405 0.039 Uiso 1 1 calc R U . . .
H15B H 0.5849 0.3647 0.2712 0.039 Uiso 1 1 calc R U . . .
H15C H 0.5060 0.4652 0.2920 0.039 Uiso 1 1 calc R U . . .
C16 C 0.33487(19) 0.80278(14) 0.43973(9) 0.0166(3) Uani 1 1 d . . . . .
H16A H 0.2591 0.7569 0.4173 0.020 Uiso 1 1 calc R U . . .
H16B H 0.3475 0.8598 0.4098 0.020 Uiso 1 1 calc R U . . .
C17 C 0.28615(19) 0.84871(14) 0.49860(9) 0.0165(3) Uani 1 1 d . . . . .
C18 C 0.2190(2) 0.94480(16) 0.49423(11) 0.0230(4) Uani 1 1 d . . . . .
H18 H 0.2034 0.9807 0.4542 0.028 Uiso 1 1 calc R U . . .
C19 C 0.1743(3) 0.98924(18) 0.54783(12) 0.0291(5) Uani 1 1 d . . . . .
H19 H 0.1263 1.0539 0.5439 0.035 Uiso 1 1 calc R U . . .
C20 C 0.2003(3) 0.93848(18) 0.60687(12) 0.0287(5) Uani 1 1 d . . . . .
H20 H 0.1732 0.9695 0.6438 0.034 Uiso 1 1 calc R U . . .
C21 C 0.2658(2) 0.84236(17) 0.61177(10) 0.0241(4) Uani 1 1 d . . . . .
H21 H 0.2826 0.8071 0.6520 0.029 Uiso 1 1 calc R U . . .
C22 C 0.3071(2) 0.79731(16) 0.55782(10) 0.0198(3) Uani 1 1 d . . . . .
H22 H 0.3500 0.7307 0.5614 0.024 Uiso 1 1 calc R U . . .
C23 C 0.40949(19) 0.67116(15) 0.30849(9) 0.0165(3) Uani 1 1 d . . . . .
C24 C 0.41130(19) 0.47291(14) 0.41337(9) 0.0158(3) Uani 1 1 d . . . . .
H24A H 0.4274 0.4085 0.4392 0.019 Uiso 1 1 calc R U . . .
H24B H 0.3935 0.4528 0.3673 0.019 Uiso 1 1 calc R U . . .
C25 C 0.27921(19) 0.52614(15) 0.42862(9) 0.0167(3) Uani 1 1 d . . . . .
H25A H 0.2519 0.5826 0.3970 0.020 Uiso 1 1 calc R U . . .
H25B H 0.2005 0.4754 0.4232 0.020 Uiso 1 1 calc R U . . .

loop_
_atom_site_aniso_label
_atom_site_aniso_U_11
_atom_site_aniso_U_22
_atom_site_aniso_U_33
_atom_site_aniso_U_23
_atom_site_aniso_U_13
_atom_site_aniso_U_12
Ru1 0.00938(6) 0.01035(6) 0.01402(6) 0.00063(4) 0.00335(4) 0.00094(4)
P1 0.01040(17) 0.01189(18) 0.01589(19) 0.00026(14) 0.00445(14) 0.00149(14)
O1 0.0179(7) 0.0412(9) 0.0205(7) 0.0025(6) -0.0008(5) 0.0013(6)
O2 0.0127(5) 0.0133(5) 0.0180(6) 0.0017(4) 0.0020(4) -0.0015(4)
O3 0.0161(6) 0.0159(6) 0.0204(6) 0.0018(5) 0.0047(5) 0.0040(5)
N1 0.0115(6) 0.0136(6) 0.0177(6) -0.0002(5) 0.0037(5) -0.0004(5)
N2 0.0113(6) 0.0122(6) 0.0168(6) -0.0009(5) 0.0037(5) 0.0006(5)
C1 0.0118(7) 0.0155(8) 0.0190(8) 0.0010(6) 0.0026(6) 0.0035(6)
C2 0.0107(7) 0.0151(7) 0.0183(7) 0.0018(6) 0.0028(6) 0.0003(5)
C3 0.0121(7) 0.0227(9) 0.0207(8) 0.0027(7) 0.0022(6) 0.0000(6)
C4 0.0148(8) 0.0255(9) 0.0215(9) -0.0004(7) 0.0000(7) -0.0038(7)
C5 0.0170(8) 0.0205(9) 0.0199(8) -0.0037(6) 0.0028(6) -0.0038(6)
C6 0.0138(7) 0.0145(8) 0.0196(8) -0.0022(6) 0.0047(6) -0.0024(6)
C7 0.0142(7) 0.0154(8) 0.0222(8) -0.0055(6) 0.0048(6) -0.0011(6)
C8 0.0162(7) 0.0168(8) 0.0227(8) 0.0036(6) 0.0087(6) 0.0014(6)
C9 0.0218(9) 0.0167(8) 0.0326(10) 0.0000(7) 0.0131(8) -0.0048(7)
C10 0.0201(8) 0.0224(9) 0.0299(10) 0.0025(8) 0.0138(8) 0.0015(7)
C11 0.0259(10) 0.0270(10) 0.0282(10) 0.0121(8) 0.0111(8) 0.0082(8)
C12 0.0161(8) 0.0166(8) 0.0231(8) -0.0059(6) 0.0065(6) 0.0009(6)
C13 0.0217(9) 0.0179(9) 0.0356(11) -0.0062(8) 0.0118(8) 0.0032(7)
C14 0.0257(10) 0.0372(12) 0.0219(9) -0.0094(8) 0.0032(8) 0.0022(9)
C15 0.0257(10) 0.0186(9) 0.0366(11) -0.0108(8) 0.0148(9) -0.0066(7)
C16 0.0157(7) 0.0164(8) 0.0183(8) 0.0010(6) 0.0050(6) 0.0047(6)
C17 0.0131(7) 0.0147(7) 0.0227(8) -0.0024(6) 0.0058(6) 0.0006(6)
C18 0.0235(9) 0.0167(8) 0.0306(10) -0.0025(7) 0.0097(8) 0.0029(7)
C19 0.0286(10) 0.0212(10) 0.0399(12) -0.0087(9) 0.0129(9) 0.0040(8)
C20 0.0300(11) 0.0262(10) 0.0330(11) -0.0139(9) 0.0145(9) -0.0054(8)
C21 0.0262(10) 0.0253(10) 0.0230(9) -0.0068(7) 0.0101(8) -0.0059(8)
C22 0.0202(8) 0.0190(8) 0.0217(8) -0.0022(7) 0.0082(7) -0.0014(7)
C23 0.0150(7) 0.0185(8) 0.0174(7) 0.0022(6) 0.0064(6) 0.0030(6)
C24 0.0151(7) 0.0142(7) 0.0186(8) -0.0005(6) 0.0041(6) -0.0022(6)
C25 0.0128(7) 0.0167(8) 0.0204(8) 0.0015(6) 0.0023(6) -0.0013(6)

loop_
_atom_type_symbol
_atom_type_description
_atom_type_scat_dispersion_real
_atom_type_scat_dispersion_imag
_atom_type_scat_source
C C 0.0033 0.0016 'International Tables Vol C Tables 4.2.6.8 and 6.1.1.4'
H H 0.0000 0.0000 'International Tables Vol C Tables 4.2.6.8 and 6.1.1.4'
N N 0.0061 0.0033 'International Tables Vol C Tables 4.2.6.8 and 6.1.1.4'
O O 0.0106 0.0060 'International Tables Vol C Tables 4.2.6.8 and 6.1.1.4'
P P 0.1023 0.0942 'International Tables Vol C Tables 4.2.6.8 and 6.1.1.4'
Ru Ru -1.2594 0.8363 'International Tables Vol C Tables 4.2.6.8 and 6.1.1.4'

loop_
_geom_angle_atom_site_label_1
_geom_angle_atom_site_label_2
_geom_angle_atom_site_label_3
_geom_angle
_geom_angle_site_symmetry_1
_geom_angle_site_symmetry_3
_geom_angle_publ_flag
C23 Ru1 N1 178.10(7) . . ?
C23 Ru1 O2 100.92(7) . . ?
N1 Ru1 O2 80.98(5) . . ?
C23 Ru1 N2 102.64(7) . . ?
N1 Ru1 N2 77.40(6) . . ?
O2 Ru1 N2 81.75(5) . . ?
C23 Ru1 P1 98.32(6) . . ?
N1 Ru1 P1 81.57(4) . . ?
O2 Ru1 P1 96.73(4) . . ?
N2 Ru1 P1 158.90(4) . . ?
C23 Ru1 H 87.6(10) . . ?
N1 Ru1 H 90.5(10) . . ?
O2 Ru1 H 169.4(10) . . ?
N2 Ru1 H 90.2(10) . . ?
P1 Ru1 H 88.2(10) . . ?
C1 P1 C12 102.73(9) . . ?
C1 P1 C8 103.41(9) . . ?
C12 P1 C8 109.48(9) . . ?
C1 P1 Ru1 98.69(6) . . ?
C12 P1 Ru1 121.55(6) . . ?
C8 P1 Ru1 117.24(6) . . ?
C24 O2 Ru1 123.37(11) . . ?
C25 O3 H3 109.5 . . ?
C6 N1 C2 120.85(16) . . ?
C6 N1 Ru1 116.76(12) . . ?
C2 N1 Ru1 122.37(12) . . ?
C16 N2 C7 111.25(14) . . ?
C16 N2 Ru1 120.09(11) . . ?
C7 N2 Ru1 105.94(10) . . ?
C16 N2 H2 106.2 . . ?
C7 N2 H2 106.2 . . ?
Ru1 N2 H2 106.2 . . ?
C2 C1 P1 110.88(12) . . ?
C2 C1 H1A 109.5 . . ?
P1 C1 H1A 109.5 . . ?
C2 C1 H1B 109.5 . . ?
P1 C1 H1B 109.5 . . ?
H1A C1 H1B 108.1 . . ?
N1 C2 C3 120.52(17) . . ?
N1 C2 C1 115.46(15) . . ?
C3 C2 C1 124.01(16) . . ?
C4 C3 C2 118.78(17) . . ?
C4 C3 H3A 120.6 . . ?
C2 C3 H3A 120.6 . . ?
C5 C4 C3 120.08(18) . . ?
C5 C4 H4 120.0 . . ?
C3 C4 H4 120.0 . . ?
C6 C5 C4 118.48(18) . . ?
C6 C5 H5 120.8 . . ?
C4 C5 H5 120.8 . . ?
N1 C6 C5 121.23(17) . . ?
N1 C6 C7 114.85(16) . . ?
C5 C6 C7 123.88(17) . . ?
N2 C7 C6 110.93(14) . . ?
N2 C7 H7A 109.5 . . ?
C6 C7 H7A 109.5 . . ?
N2 C7 H7B 109.5 . . ?
C6 C7 H7B 109.5 . . ?
H7A C7 H7B 108.0 . . ?
C11 C8 C10 109.44(16) . . ?
C11 C8 C9 107.49(17) . . ?
C10 C8 C9 107.74(16) . . ?
C11 C8 P1 109.94(14) . . ?
C10 C8 P1 114.55(14) . . ?
C9 C8 P1 107.40(13) . . ?
C8 C9 H9A 109.5 . . ?
C8 C9 H9B 109.5 . . ?
H9A C9 H9B 109.5 . . ?
C8 C9 H9C 109.5 . . ?
H9A C9 H9C 109.5 . . ?
H9B C9 H9C 109.5 . . ?
C8 C10 H10A 109.5 . . ?
C8 C10 H10B 109.5 . . ?
H10A C10 H10B 109.5 . . ?
C8 C10 H10C 109.5 . . ?
H10A C10 H10C 109.5 . . ?
H10B C10 H10C 109.5 . . ?
C8 C11 H11A 109.5 . . ?
C8 C11 H11B 109.5 . . ?
H11A C11 H11B 109.5 . . ?
C8 C11 H11C 109.5 . . ?
H11A C11 H11C 109.5 . . ?
H11B C11 H11C 109.5 . . ?
C15 C12 C13 107.50(17) . . ?
C15 C12 C14 107.30(18) . . ?
C13 C12 C14 110.14(17) . . ?
C15 C12 P1 106.32(13) . . ?
C13 C12 P1 114.92(14) . . ?
C14 C12 P1 110.29(14) . . ?
C12 C13 H13A 109.5 . . ?
C12 C13 H13B 109.5 . . ?
H13A C13 H13B 109.5 . . ?
C12 C13 H13C 109.5 . . ?
H13A C13 H13C 109.5 . . ?
H13B C13 H13C 109.5 . . ?
C12 C14 H14A 109.5 . . ?
C12 C14 H14B 109.5 . . ?
H14A C14 H14B 109.5 . . ?
C12 C14 H14C 109.5 . . ?
H14A C14 H14C 109.5 . . ?
H14B C14 H14C 109.5 . . ?
C12 C15 H15A 109.5 . . ?
C12 C15 H15B 109.5 . . ?
H15A C15 H15B 109.5 . . ?
C12 C15 H15C 109.5 . . ?
H15A C15 H15C 109.5 . . ?
H15B C15 H15C 109.5 . . ?
N2 C16 C17 114.82(15) . . ?
N2 C16 H16A 108.6 . . ?
C17 C16 H16A 108.6 . . ?
N2 C16 H16B 108.6 . . ?
C17 C16 H16B 108.6 . . ?
H16A C16 H16B 107.5 . . ?
C18 C17 C22 118.36(18) . . ?
C18 C17 C16 119.86(18) . . ?
C22 C17 C16 121.78(16) . . ?
C17 C18 C19 121.0(2) . . ?
C17 C18 H18 119.5 . . ?
C19 C18 H18 119.5 . . ?
C20 C19 C18 119.8(2) . . ?
C20 C19 H19 120.1 . . ?
C18 C19 H19 120.1 . . ?
C21 C20 C19 119.8(2) . . ?
C21 C20 H20 120.1 . . ?
C19 C20 H20 120.1 . . ?
C20 C21 C22 120.2(2) . . ?
C20 C21 H21 119.9 . . ?
C22 C21 H21 119.9 . . ?
C21 C22 C17 120.85(19) . . ?
C21 C22 H22 119.6 . . ?
C17 C22 H22 119.6 . . ?
O1 C23 Ru1 178.95(17) . . ?
O2 C24 C25 114.78(15) . . ?
O2 C24 H24A 108.6 . . ?
C25 C24 H24A 108.6 . . ?
O2 C24 H24B 108.6 . . ?
C25 C24 H24B 108.6 . . ?
H24A C24 H24B 107.5 . . ?
O3 C25 C24 113.93(15) . . ?
O3 C25 H25A 108.8 . . ?
C24 C25 H25A 108.8 . . ?
O3 C25 H25B 108.8 . . ?
C24 C25 H25B 108.8 . . ?
H25A C25 H25B 107.7 . . ?

loop_
_geom_bond_atom_site_label_1
_geom_bond_atom_site_label_2
_geom_bond_distance
_geom_bond_site_symmetry_2
_geom_bond_publ_flag
Ru1 C23 1.8288(19) . ?
Ru1 N1 2.1057(15) . ?
Ru1 O2 2.1903(13) . ?
Ru1 N2 2.1949(15) . ?
Ru1 P1 2.2799(4) . ?
Ru1 H 1.58(3) . ?
P1 C1 1.8622(18) . ?
P1 C12 1.8853(19) . ?
P1 C8 1.8899(19) . ?
O1 C23 1.164(2) . ?
O2 C24 1.396(2) . ?
O3 C25 1.419(2) . ?
O3 H3 0.8400 . ?
N1 C6 1.345(2) . ?
N1 C2 1.352(2) . ?
N2 C16 1.482(2) . ?
N2 C7 1.487(2) . ?
N2 H2 1.0000 . ?
C1 C2 1.503(3) . ?
C1 H1A 0.9900 . ?
C1 H1B 0.9900 . ?
C2 C3 1.392(3) . ?
C3 C4 1.391(3) . ?
C3 H3A 0.9500 . ?
C4 C5 1.390(3) . ?
C4 H4 0.9500 . ?
C5 C6 1.388(3) . ?
C5 H5 0.9500 . ?
C6 C7 1.498(3) . ?
C7 H7A 0.9900 . ?
C7 H7B 0.9900 . ?
C8 C11 1.533(3) . ?
C8 C10 1.538(3) . ?
C8 C9 1.540(3) . ?
C9 H9A 0.9800 . ?
C9 H9B 0.9800 . ?
C9 H9C 0.9800 . ?
C10 H10A 0.9800 . ?
C10 H10B 0.9800 . ?
C10 H10C 0.9800 . ?
C11 H11A 0.9800 . ?
C11 H11B 0.9800 . ?
C11 H11C 0.9800 . ?
C12 C15 1.534(3) . ?
C12 C13 1.537(3) . ?
C12 C14 1.541(3) . ?
C13 H13A 0.9800 . ?
C13 H13B 0.9800 . ?
C13 H13C 0.9800 . ?
C14 H14A 0.9800 . ?
C14 H14B 0.9800 . ?
C14 H14C 0.9800 . ?
C15 H15A 0.9800 . ?
C15 H15B 0.9800 . ?
C15 H15C 0.9800 . ?
C16 C17 1.519(3) . ?
C16 H16A 0.9900 . ?
C16 H16B 0.9900 . ?
C17 C18 1.393(3) . ?
C17 C22 1.395(3) . ?
C18 C19 1.398(3) . ?
C18 H18 0.9500 . ?
C19 C20 1.388(4) . ?
C19 H19 0.9500 . ?
C20 C21 1.386(3) . ?
C20 H20 0.9500 . ?
C21 C22 1.393(3) . ?
C21 H21 0.9500 . ?
C22 H22 0.9500 . ?
C24 C25 1.522(3) . ?
C24 H24A 0.9900 . ?
C24 H24B 0.9900 . ?
C25 H25A 0.9900 . ?
C25 H25B 0.9900 . ?

loop_
_geom_torsion_atom_site_label_1
_geom_torsion_atom_site_label_2
_geom_torsion_atom_site_label_3
_geom_torsion_atom_site_label_4
_geom_torsion
_geom_torsion_site_symmetry_1
_geom_torsion_site_symmetry_2
_geom_torsion_site_symmetry_3
_geom_torsion_site_symmetry_4
_geom_torsion_publ_flag
C12 P1 C1 C2 -159.05(13) . . . . ?
C8 P1 C1 C2 87.04(14) . . . . ?
Ru1 P1 C1 C2 -33.79(13) . . . . ?
C6 N1 C2 C3 -1.5(3) . . . . ?
Ru1 N1 C2 C3 180.00(13) . . . . ?
C6 N1 C2 C1 177.72(16) . . . . ?
Ru1 N1 C2 C1 -0.7(2) . . . . ?
P1 C1 C2 N1 25.1(2) . . . . ?
P1 C1 C2 C3 -155.67(15) . . . . ?
N1 C2 C3 C4 1.8(3) . . . . ?
C1 C2 C3 C4 -177.40(18) . . . . ?
C2 C3 C4 C5 -0.3(3) . . . . ?
C3 C4 C5 C6 -1.5(3) . . . . ?
C2 N1 C6 C5 -0.3(3) . . . . ?
Ru1 N1 C6 C5 178.27(14) . . . . ?
C2 N1 C6 C7 177.61(16) . . . . ?
Ru1 N1 C6 C7 -3.8(2) . . . . ?
C4 C5 C6 N1 1.8(3) . . . . ?
C4 C5 C6 C7 -175.91(18) . . . . ?
C16 N2 C7 C6 -172.32(15) . . . . ?
Ru1 N2 C7 C6 -40.22(17) . . . . ?
N1 C6 C7 N2 30.8(2) . . . . ?
C5 C6 C7 N2 -151.34(18) . . . . ?
C1 P1 C8 C11 -167.18(14) . . . . ?
C12 P1 C8 C11 83.87(16) . . . . ?
Ru1 P1 C8 C11 -59.87(16) . . . . ?
C1 P1 C8 C10 69.10(16) . . . . ?
C12 P1 C8 C10 -39.84(17) . . . . ?
Ru1 P1 C8 C10 176.41(12) . . . . ?
C1 P1 C8 C9 -50.52(14) . . . . ?
C12 P1 C8 C9 -159.47(13) . . . . ?
Ru1 P1 C8 C9 56.79(14) . . . . ?
C1 P1 C12 C15 79.20(15) . . . . ?
C8 P1 C12 C15 -171.40(14) . . . . ?
Ru1 P1 C12 C15 -29.50(17) . . . . ?
C1 P1 C12 C13 -39.58(17) . . . . ?
C8 P1 C12 C13 69.82(17) . . . . ?
Ru1 P1 C12 C13 -148.28(13) . . . . ?
C1 P1 C12 C14 -164.78(14) . . . . ?
C8 P1 C12 C14 -55.38(16) . . . . ?
Ru1 P1 C12 C14 86.52(14) . . . . ?
C7 N2 C16 C17 -52.4(2) . . . . ?
Ru1 N2 C16 C17 -176.87(12) . . . . ?
N2 C16 C17 C18 144.77(18) . . . . ?
N2 C16 C17 C22 -35.0(2) . . . . ?
C22 C17 C18 C19 0.4(3) . . . . ?
C16 C17 C18 C19 -179.4(2) . . . . ?
C17 C18 C19 C20 1.7(3) . . . . ?
C18 C19 C20 C21 -2.3(3) . . . . ?
C19 C20 C21 C22 0.8(3) . . . . ?
C20 C21 C22 C17 1.4(3) . . . . ?
C18 C17 C22 C21 -2.0(3) . . . . ?
C16 C17 C22 C21 177.84(18) . . . . ?
Ru1 O2 C24 C25 -63.56(19) . . . . ?
O2 C24 C25 O3 -52.2(2) . . . . ?
